data_7017332
loop_
_publ_author_name
'Zhang, Wenjuan'
'Wang, Youhong'
'Yu, Jiangang'
'Redshaw, Carl'
'Hao, Xiang'
'Sun, Wen-Hua'

_publ_section_title
;
 2-(N-Alkylcarboxamide)-6-iminopyridyl palladium and nickel complexes:
 coordination chemistry and catalysis.
;
_journal_issue 48
_journal_name_full 'Dalton transactions (Cambridge, England : 2003)'
_journal_page_first 12856
_journal_page_last 12865
_journal_paper_doi 10.1039/c1dt11079a
_journal_volume 40
_journal_year 2011
_chemical_formula_sum 'C24 H33 Cl2 N3 Ni O'
_chemical_formula_weight 509.14
_chemical_name_systematic
;
?
;
_space_group_IT_number 14
_symmetry_cell_setting monoclinic
_symmetry_space_group_name_Hall '-P 2yn'
_symmetry_space_group_name_H-M 'P 1 21/n 1'
_atom_sites_solution_hydrogens geom
_atom_sites_solution_primary direct
_atom_sites_solution_secondary difmap
_audit_creation_method SHELXL-97
_cell_angle_alpha 90.00
_cell_angle_beta 92.19(3)
_cell_angle_gamma 90.00
_cell_formula_units_Z 4
_cell_length_a 10.797(2)
_cell_length_b 16.923(3)
_cell_length_c 13.860(3)
_cell_measurement_reflns_used 18044
_cell_measurement_temperature 293(2)
_cell_measurement_theta_max 27.48
_cell_measurement_theta_min 1.90
_cell_volume 2530.6(9)
_computing_cell_refinement 'rapid auto(Rigaku 2001)'
_computing_data_collection 'rapid auto(Rigaku 2001)'
_computing_data_reduction 'rapid auto(Rigaku 2001)'
_computing_molecular_graphics 'Bruker SHELXTL'
_computing_publication_material 'Bruker SHELXTL'
_computing_structure_refinement 'Shelxl-97(Sheldrick, 1997)'
_computing_structure_solution 'Shelxs-97(Sheldrick, 1997)'
_diffrn_ambient_temperature 293(2)
_diffrn_measured_fraction_theta_full 0.983
_diffrn_measured_fraction_theta_max 0.983
_diffrn_measurement_device_type 'Rigaku rapid IP'
_diffrn_measurement_method '\w scans'
_diffrn_radiation_monochromator graphite
_diffrn_radiation_source 'rotating anode'
_diffrn_radiation_type MoK\a
_diffrn_radiation_wavelength 0.71073
_diffrn_reflns_av_R_equivalents 0.0916
_diffrn_reflns_av_sigmaI/netI 0.1268
_diffrn_reflns_limit_h_max 13
_diffrn_reflns_limit_h_min 0
_diffrn_reflns_limit_k_max 21
_diffrn_reflns_limit_k_min 0
_diffrn_reflns_limit_l_max 17
_diffrn_reflns_limit_l_min -17
_diffrn_reflns_number 18044
_diffrn_reflns_theta_full 27.48
_diffrn_reflns_theta_max 27.48
_diffrn_reflns_theta_min 1.90
_diffrn_standards_decay_% none
_diffrn_standards_interval_count none
_diffrn_standards_interval_time none
_diffrn_standards_number none
_exptl_absorpt_coefficient_mu 0.998
_exptl_absorpt_correction_T_max 0.8178
_exptl_absorpt_correction_T_min 0.6567
_exptl_absorpt_correction_type empirical
_exptl_absorpt_process_details 'ABSCOR by T. Higashi, March, 2001'
_exptl_crystal_colour red
_exptl_crystal_density_diffrn 1.336
_exptl_crystal_density_method 'not measured'
_exptl_crystal_description block
_exptl_crystal_F_000 1072
_exptl_crystal_size_max 0.46
_exptl_crystal_size_mid 0.26
_exptl_crystal_size_min 0.21
_refine_diff_density_max 0.601
_refine_diff_density_min -0.544
_refine_diff_density_rms 0.122
_refine_ls_extinction_method none
_refine_ls_goodness_of_fit_ref 0.913
_refine_ls_hydrogen_treatment mixed
_refine_ls_matrix_type full
_refine_ls_number_parameters 285
_refine_ls_number_reflns 5697
_refine_ls_number_restraints 0
_refine_ls_restrained_S_all 0.913
_refine_ls_R_factor_all 0.1328
_refine_ls_R_factor_gt 0.0679
_refine_ls_shift/su_max 0.000
_refine_ls_shift/su_mean 0.000
_refine_ls_structure_factor_coef Fsqd
_refine_ls_weighting_details 'calc w=1/[\s^2^(Fo^2^)+(0.0794P)^2^+0.0000P] where P=(Fo^2^+2Fc^2^)/3'
_refine_ls_weighting_scheme calc
_refine_ls_wR_factor_gt 0.1514
_refine_ls_wR_factor_ref 0.1743
_reflns_number_gt 2898
_reflns_number_total 5697
_reflns_threshold_expression >2sigma(I)
_cod_data_source_file c1dt11079a.txt
_cod_data_source_block C10
_cod_depositor_comments
;
The following automatic conversions were performed:

'_symmetry_cell_setting' value 'Monoclinic' changed to 'monoclinic'
according to /home/saulius/struct/CIF-dictionaries/cif_core.dic
dictionary named 'cif_core.dic' version 2.4.1 from 2010-06-29.

Automatic conversion script
Id: cif_fix_values 1715 2011-07-08 13:25:40Z adriana 
;
_cod_original_cell_volume 2530.5(9)
_cod_original_sg_symbol_H-M P2(1)/n
_cod_database_code 7017332

loop_
_symmetry_equiv_pos_as_xyz
'x, y, z'
'-x+1/2, y+1/2, -z+1/2'
'-x, -y, -z'
'x-1/2, -y-1/2, z-1/2'

loop_
_atom_site_label
_atom_site_type_symbol
_atom_site_fract_x
_atom_site_fract_y
_atom_site_fract_z
_atom_site_U_iso_or_equiv
_atom_site_adp_type
_atom_site_occupancy
_atom_site_symmetry_multiplicity
_atom_site_calc_flag
_atom_site_refinement_flags
Ni Ni 0.82832(6) 0.17883(3) 0.08745(4) 0.0393(2) Uani 1 1 d .
C8 C 0.8640(5) 0.3644(2) 0.1234(3) 0.0405(11) Uani 1 1 d .
Cl2 Cl 0.97536(13) 0.12730(7) 0.19333(9) 0.0517(3) Uani 1 1 d .
C17 C 1.0378(6) 0.3338(3) 0.2472(4) 0.0635(16) Uani 1 1 d .
H17A H 1.0466 0.2883 0.2044 0.076 Uiso 1 1 calc R
Cl1 Cl 0.65317(14) 0.20511(8) 0.15548(11) 0.0636(4) Uani 1 1 d .
N2 N 0.9275(3) 0.1681(2) -0.0287(2) 0.0351(8) Uani 1 1 d .
O1 O 0.7741(3) 0.06630(19) 0.0321(2) 0.0519(9) Uani 1 1 d .
N1 N 0.8993(4) 0.2956(2) 0.0685(3) 0.0367(9) Uani 1 1 d .
C7 C 0.9301(4) 0.0999(3) -0.0755(3) 0.0377(10) Uani 1 1 d .
N3 N 0.8368(4) -0.0297(2) -0.0660(3) 0.0476(11) Uani 1 1 d .
C2 C 0.9762(5) 0.3019(2) 0.0010(3) 0.0395(11) Uani 1 1 d .
C3 C 0.9946(5) 0.2296(3) -0.0558(3) 0.0394(11) Uani 1 1 d .
C6 C 1.0063(5) 0.0887(3) -0.1516(3) 0.0470(13) Uani 1 1 d .
H6A H 1.0096 0.0401 -0.1828 0.056 Uiso 1 1 calc R
C20 C 0.8410(5) 0.0432(3) -0.0329(3) 0.0423(11) Uani 1 1 d .
C9 C 0.9296(5) 0.3823(3) 0.2087(4) 0.0461(12) Uani 1 1 d .
C4 C 1.0726(5) 0.2221(3) -0.1321(3) 0.0446(12) Uani 1 1 d .
H4A H 1.1212 0.2645 -0.1504 0.053 Uiso 1 1 calc R
C13 C 0.7617(5) 0.4077(3) 0.0906(4) 0.0477(12) Uani 1 1 d .
C12 C 0.7308(5) 0.4741(3) 0.1444(4) 0.0535(14) Uani 1 1 d .
H12A H 0.6639 0.5049 0.1232 0.064 Uiso 1 1 calc R
C5 C 1.0778(5) 0.1514(3) -0.1804(3) 0.0517(14) Uani 1 1 d .
H5A H 1.1292 0.1459 -0.2323 0.062 Uiso 1 1 calc R
C11 C 0.7948(6) 0.4951(3) 0.2263(4) 0.0623(16) Uani 1 1 d .
H11A H 0.7730 0.5402 0.2601 0.075 Uiso 1 1 calc R
C21 C 0.7503(5) -0.0881(3) -0.0310(4) 0.0530(13) Uani 1 1 d .
H21A H 0.7366 -0.0779 0.0366 0.064 Uiso 1 1 calc R
H21B H 0.7873 -0.1402 -0.0355 0.064 Uiso 1 1 calc R
C1 C 1.0428(6) 0.3757(3) -0.0254(4) 0.0637(16) Uani 1 1 d .
H1A H 1.0215 0.4175 0.0178 0.096 Uiso 1 1 calc R
H1B H 1.0192 0.3905 -0.0904 0.096 Uiso 1 1 calc R
H1C H 1.1306 0.3667 -0.0206 0.096 Uiso 1 1 calc R
C14 C 0.6875(6) 0.3871(3) -0.0003(4) 0.0629(16) Uani 1 1 d .
H14A H 0.7148 0.3351 -0.0221 0.075 Uiso 1 1 calc R
C10 C 0.8927(6) 0.4489(3) 0.2590(4) 0.0572(14) Uani 1 1 d .
H10A H 0.9353 0.4625 0.3162 0.069 Uiso 1 1 calc R
C22 C 0.6299(6) -0.0881(4) -0.0848(4) 0.0622(15) Uani 1 1 d .
H22A H 0.5930 -0.0361 -0.0799 0.075 Uiso 1 1 calc R
H22B H 0.5753 -0.1255 -0.0547 0.075 Uiso 1 1 calc R
C16 C 0.5503(6) 0.3821(4) 0.0181(5) 0.084(2) Uani 1 1 d .
H16A H 0.5369 0.3439 0.0678 0.126 Uiso 1 1 calc R
H16B H 0.5059 0.3664 -0.0401 0.126 Uiso 1 1 calc R
H16C H 0.5210 0.4329 0.0383 0.126 Uiso 1 1 calc R
C24 C 0.6784(7) -0.1896(4) -0.2113(6) 0.090(2) Uani 1 1 d .
H24A H 0.6811 -0.1960 -0.2800 0.136 Uiso 1 1 calc R
H24B H 0.6211 -0.2269 -0.1860 0.136 Uiso 1 1 calc R
H24C H 0.7594 -0.1986 -0.1825 0.136 Uiso 1 1 calc R
C23 C 0.6380(6) -0.1089(4) -0.1891(4) 0.0717(17) Uani 1 1 d .
H23A H 0.5570 -0.1007 -0.2202 0.086 Uiso 1 1 calc R
H23B H 0.6948 -0.0722 -0.2181 0.086 Uiso 1 1 calc R
C15 C 0.7087(7) 0.4460(5) -0.0803(4) 0.091(2) Uani 1 1 d .
H15A H 0.7954 0.4481 -0.0929 0.136 Uiso 1 1 calc R
H15B H 0.6810 0.4973 -0.0610 0.136 Uiso 1 1 calc R
H15C H 0.6630 0.4299 -0.1378 0.136 Uiso 1 1 calc R
C18 C 1.1589(7) 0.3809(5) 0.2472(7) 0.114(3) Uani 1 1 d .
H18A H 1.1730 0.3993 0.1830 0.114 Uiso 1 1 calc R
H18B H 1.2264 0.3477 0.2688 0.114 Uiso 1 1 calc R
H18C H 1.1532 0.4254 0.2899 0.114 Uiso 1 1 calc R
C19 C 1.0183(10) 0.3033(5) 0.3468(5) 0.130(4) Uani 1 1 d .
H19A H 1.0187 0.3466 0.3915 0.130 Uiso 1 1 calc R
H19B H 1.0837 0.2671 0.3649 0.130 Uiso 1 1 calc R
H19C H 0.9400 0.2764 0.3480 0.130 Uiso 1 1 calc R
H3A H 0.874(4) -0.046(3) -0.109(3) 0.040(15) Uiso 1 1 d .

loop_
_atom_site_aniso_label
_atom_site_aniso_U_11
_atom_site_aniso_U_22
_atom_site_aniso_U_33
_atom_site_aniso_U_23
_atom_site_aniso_U_13
_atom_site_aniso_U_12
Ni 0.0481(4) 0.0284(3) 0.0422(3) -0.0041(3) 0.0126(3) -0.0004(3)
C8 0.055(3) 0.024(2) 0.044(3) -0.001(2) 0.009(2) 0.000(2)
Cl2 0.0620(9) 0.0387(6) 0.0544(7) -0.0020(6) 0.0027(6) 0.0061(6)
C17 0.080(4) 0.048(3) 0.061(4) -0.013(3) -0.011(3) 0.000(3)
Cl1 0.0595(9) 0.0512(7) 0.0825(10) -0.0123(7) 0.0324(7) -0.0021(7)
N2 0.043(2) 0.0290(19) 0.0332(19) 0.0011(16) 0.0029(16) 0.0009(17)
O1 0.063(2) 0.0360(17) 0.058(2) -0.0126(17) 0.0187(18) -0.0095(17)
N1 0.042(2) 0.0277(18) 0.041(2) -0.0006(16) 0.0048(17) 0.0032(16)
C7 0.047(3) 0.029(2) 0.037(2) 0.001(2) -0.002(2) 0.003(2)
N3 0.060(3) 0.031(2) 0.052(3) -0.011(2) 0.010(2) -0.001(2)
C2 0.048(3) 0.026(2) 0.045(3) 0.000(2) 0.008(2) 0.002(2)
C3 0.050(3) 0.033(2) 0.036(2) 0.003(2) 0.005(2) 0.004(2)
C6 0.067(4) 0.037(3) 0.037(2) -0.008(2) 0.008(2) 0.013(3)
C20 0.049(3) 0.035(2) 0.042(3) -0.002(2) 0.002(2) 0.005(2)
C9 0.057(3) 0.028(2) 0.053(3) -0.006(2) 0.010(2) -0.007(2)
C4 0.054(3) 0.036(2) 0.045(3) 0.003(2) 0.016(2) 0.000(2)
C13 0.060(3) 0.032(2) 0.052(3) -0.001(2) 0.015(2) 0.001(2)
C12 0.062(4) 0.030(2) 0.069(4) 0.002(3) 0.020(3) 0.008(2)
C5 0.070(4) 0.046(3) 0.041(3) 0.002(2) 0.027(3) 0.007(3)
C11 0.087(5) 0.036(3) 0.066(4) -0.019(3) 0.024(3) 0.000(3)
C21 0.067(4) 0.033(3) 0.059(3) 0.002(2) 0.002(3) -0.006(2)
C1 0.083(5) 0.037(3) 0.073(4) 0.000(3) 0.022(3) -0.013(3)
C14 0.069(4) 0.048(3) 0.071(4) -0.017(3) -0.004(3) 0.023(3)
C10 0.072(4) 0.044(3) 0.056(3) -0.017(3) 0.007(3) -0.008(3)
C22 0.068(4) 0.052(3) 0.068(4) 0.004(3) 0.013(3) 0.001(3)
C16 0.080(5) 0.069(4) 0.102(5) -0.006(4) -0.009(4) 0.012(4)
C24 0.069(5) 0.091(5) 0.110(6) -0.038(5) -0.001(4) -0.008(4)
C23 0.072(4) 0.073(4) 0.070(4) -0.011(4) 0.002(3) -0.015(4)
C15 0.107(6) 0.107(6) 0.059(4) 0.008(4) 0.005(4) 0.024(5)
C18 0.093(6) 0.081(5) 0.165(8) -0.021(6) -0.045(6) 0.004(5)
C19 0.216(11) 0.101(6) 0.072(5) 0.011(5) -0.006(6) 0.057(7)

loop_
_atom_type_symbol
_atom_type_description
_atom_type_scat_dispersion_real
_atom_type_scat_dispersion_imag
_atom_type_scat_source
C C 0.0033 0.0016 'International Tables Vol C Tables 4.2.6.8 and 6.1.1.4'
H H 0.0000 0.0000 'International Tables Vol C Tables 4.2.6.8 and 6.1.1.4'
N N 0.0061 0.0033 'International Tables Vol C Tables 4.2.6.8 and 6.1.1.4'
O O 0.0106 0.0060 'International Tables Vol C Tables 4.2.6.8 and 6.1.1.4'
Cl Cl 0.1484 0.1585 'International Tables Vol C Tables 4.2.6.8 and 6.1.1.4'
Ni Ni 0.3393 1.1124 'International Tables Vol C Tables 4.2.6.8 and 6.1.1.4'

loop_
_geom_angle_atom_site_label_1
_geom_angle_atom_site_label_2
_geom_angle_atom_site_label_3
_geom_angle
N2 Ni O1 76.95(14)
N2 Ni N1 77.12(14)
O1 Ni N1 151.39(14)
N2 Ni Cl1 150.82(12)
O1 Ni Cl1 96.13(10)
N1 Ni Cl1 100.62(11)
N2 Ni Cl2 95.91(11)
O1 Ni Cl2 93.70(11)
N1 Ni Cl2 100.79(11)
Cl1 Ni Cl2 112.94(6)
C13 C8 C9 122.5(4)
C13 C8 N1 118.4(4)
C9 C8 N1 119.1(4)
C19 C17 C9 112.4(6)
C19 C17 C18 109.2(7)
C9 C17 C18 111.5(5)
C19 C17 H17A 107.9
C9 C17 H17A 107.9
C18 C17 H17A 107.9
C7 N2 C3 121.4(4)
C7 N2 Ni 120.1(3)
C3 N2 Ni 118.5(3)
C20 O1 Ni 112.7(3)
C2 N1 C8 120.5(4)
C2 N1 Ni 114.3(3)
C8 N1 Ni 125.1(3)
N2 C7 C6 121.3(4)
N2 C7 C20 109.8(4)
C6 C7 C20 128.9(4)
C20 N3 C21 122.3(5)
C20 N3 H3A 125(4)
C21 N3 H3A 112(4)
N1 C2 C3 115.2(4)
N1 C2 C1 125.5(4)
C3 C2 C1 119.2(4)
N2 C3 C4 119.9(4)
N2 C3 C2 114.4(4)
C4 C3 C2 125.7(4)
C7 C6 C5 118.3(4)
C7 C6 H6A 120.8
C5 C6 H6A 120.8
O1 C20 N3 122.5(5)
O1 C20 C7 119.1(4)
N3 C20 C7 118.5(4)
C8 C9 C10 117.2(5)
C8 C9 C17 123.1(4)
C10 C9 C17 119.7(5)
C5 C4 C3 119.4(5)
C5 C4 H4A 120.3
C3 C4 H4A 120.3
C8 C13 C12 117.0(5)
C8 C13 C14 122.8(4)
C12 C13 C14 120.2(5)
C11 C12 C13 122.4(5)
C11 C12 H12A 118.8
C13 C12 H12A 118.8
C4 C5 C6 119.6(4)
C4 C5 H5A 120.2
C6 C5 H5A 120.2
C12 C11 C10 119.1(5)
C12 C11 H11A 120.4
C10 C11 H11A 120.4
N3 C21 C22 113.3(4)
N3 C21 H21A 108.9
C22 C21 H21A 108.9
N3 C21 H21B 108.9
C22 C21 H21B 108.9
H21A C21 H21B 107.7
C2 C1 H1A 109.5
C2 C1 H1B 109.5
H1A C1 H1B 109.5
C2 C1 H1C 109.5
H1A C1 H1C 109.5
H1B C1 H1C 109.5
C13 C14 C15 111.7(5)
C13 C14 C16 111.3(5)
C15 C14 C16 109.6(5)
C13 C14 H14A 108.0
C15 C14 H14A 108.0
C16 C14 H14A 108.0
C11 C10 C9 121.7(5)
C11 C10 H10A 119.1
C9 C10 H10A 119.1
C21 C22 C23 114.0(5)
C21 C22 H22A 108.7
C23 C22 H22A 108.7
C21 C22 H22B 108.7
C23 C22 H22B 108.7
H22A C22 H22B 107.6
C14 C16 H16A 109.5
C14 C16 H16B 109.5
H16A C16 H16B 109.5
C14 C16 H16C 109.5
H16A C16 H16C 109.5
H16B C16 H16C 109.5
C23 C24 H24A 109.5
C23 C24 H24B 109.5
H24A C24 H24B 109.5
C23 C24 H24C 109.5
H24A C24 H24C 109.5
H24B C24 H24C 109.5
C24 C23 C22 116.8(6)
C24 C23 H23A 108.1
C22 C23 H23A 108.1
C24 C23 H23B 108.1
C22 C23 H23B 108.1
H23A C23 H23B 107.3
C14 C15 H15A 109.5
C14 C15 H15B 109.5
H15A C15 H15B 109.5
C14 C15 H15C 109.5
H15A C15 H15C 109.5
H15B C15 H15C 109.5
C17 C18 H18A 109.5
C17 C18 H18B 109.5
H18A C18 H18B 109.5
C17 C18 H18C 109.5
H18A C18 H18C 109.5
H18B C18 H18C 109.5
C17 C19 H19A 109.5
C17 C19 H19B 109.5
H19A C19 H19B 109.5
C17 C19 H19C 109.5
H19A C19 H19C 109.5
H19B C19 H19C 109.5

loop_
_geom_bond_atom_site_label_1
_geom_bond_atom_site_label_2
_geom_bond_distance
Ni N2 1.975(4)
Ni O1 2.127(3)
Ni N1 2.139(4)
Ni Cl1 2.1907(16)
Ni Cl2 2.2927(16)
C8 C13 1.388(7)
C8 C9 1.388(7)
C8 N1 1.450(5)
C17 C19 1.497(9)
C17 C9 1.508(8)
C17 C18 1.531(9)
C17 H17A 0.9800
N2 C7 1.326(5)
N2 C3 1.330(6)
O1 C20 1.239(5)
N1 C2 1.280(6)
C7 C6 1.375(6)
C7 C20 1.497(7)
N3 C20 1.316(6)
N3 C21 1.456(7)
N3 H3A 0.78(5)
C2 C3 1.472(6)
C2 C1 1.494(6)
C3 C4 1.382(6)
C6 C5 1.381(7)
C6 H6A 0.9300
C9 C10 1.391(7)
C4 C5 1.372(7)
C4 H4A 0.9300
C13 C12 1.395(7)
C13 C14 1.508(7)
C12 C11 1.354(7)
C12 H12A 0.9300
C5 H5A 0.9300
C11 C10 1.378(8)
C11 H11A 0.9300
C21 C22 1.474(8)
C21 H21A 0.9700
C21 H21B 0.9700
C1 H1A 0.9600
C1 H1B 0.9600
C1 H1C 0.9600
C14 C15 1.514(9)
C14 C16 1.515(8)
C14 H14A 0.9800
C10 H10A 0.9300
C22 C23 1.494(7)
C22 H22A 0.9700
C22 H22B 0.9700
C16 H16A 0.9600
C16 H16B 0.9600
C16 H16C 0.9600
C24 C23 1.468(9)
C24 H24A 0.9600
C24 H24B 0.9600
C24 H24C 0.9600
C23 H23A 0.9700
C23 H23B 0.9700
C15 H15A 0.9600
C15 H15B 0.9600
C15 H15C 0.9600
C18 H18A 0.9600
C18 H18B 0.9600
C18 H18C 0.9600
C19 H19A 0.9600
C19 H19B 0.9600
C19 H19C 0.9600

loop_
_geom_torsion_atom_site_label_1
_geom_torsion_atom_site_label_2
_geom_torsion_atom_site_label_3
_geom_torsion_atom_site_label_4
_geom_torsion
O1 Ni N2 C7 -8.9(3)
N1 Ni N2 C7 -176.7(4)
Cl1 Ni N2 C7 -87.9(4)
Cl2 Ni N2 C7 83.5(3)
O1 Ni N2 C3 173.8(4)
N1 Ni N2 C3 6.0(3)
Cl1 Ni N2 C3 94.7(4)
Cl2 Ni N2 C3 -93.8(3)
N2 Ni O1 C20 10.7(3)
N1 Ni O1 C20 36.2(5)
Cl1 Ni O1 C20 161.9(3)
Cl2 Ni O1 C20 -84.5(3)
C13 C8 N1 C2 90.5(6)
C9 C8 N1 C2 -92.5(6)
C13 C8 N1 Ni -87.7(5)
C9 C8 N1 Ni 89.3(5)
N2 Ni N1 C2 -5.6(3)
O1 Ni N1 C2 -31.0(5)
Cl1 Ni N1 C2 -155.9(3)
Cl2 Ni N1 C2 88.1(3)
N2 Ni N1 C8 172.6(4)
O1 Ni N1 C8 147.2(4)
Cl1 Ni N1 C8 22.4(4)
Cl2 Ni N1 C8 -93.7(4)
C3 N2 C7 C6 2.8(7)
Ni N2 C7 C6 -174.5(3)
C3 N2 C7 C20 -176.9(4)
Ni N2 C7 C20 5.8(5)
C8 N1 C2 C3 -173.9(4)
Ni N1 C2 C3 4.4(5)
C8 N1 C2 C1 3.9(8)
Ni N1 C2 C1 -177.8(4)
C7 N2 C3 C4 -2.5(7)
Ni N2 C3 C4 174.8(3)
C7 N2 C3 C2 177.1(4)
Ni N2 C3 C2 -5.6(5)
N1 C2 C3 N2 0.4(6)
C1 C2 C3 N2 -177.5(5)
N1 C2 C3 C4 180.0(5)
C1 C2 C3 C4 2.0(7)
N2 C7 C6 C5 -2.0(7)
C20 C7 C6 C5 177.6(5)
Ni O1 C20 N3 168.6(4)
Ni O1 C20 C7 -11.3(6)
C21 N3 C20 O1 2.1(8)
C21 N3 C20 C7 -178.0(4)
N2 C7 C20 O1 4.4(6)
C6 C7 C20 O1 -175.3(5)
N2 C7 C20 N3 -175.5(4)
C6 C7 C20 N3 4.8(8)
C13 C8 C9 C10 -3.2(7)
N1 C8 C9 C10 180.0(4)
C13 C8 C9 C17 177.4(5)
N1 C8 C9 C17 0.6(7)
C19 C17 C9 C8 -122.5(6)
C18 C17 C9 C8 114.4(6)
C19 C17 C9 C10 58.1(7)
C18 C17 C9 C10 -64.9(7)
N2 C3 C4 C5 1.5(7)
C2 C3 C4 C5 -178.1(5)
C9 C8 C13 C12 3.8(7)
N1 C8 C13 C12 -179.4(4)
C9 C8 C13 C14 -178.1(5)
N1 C8 C13 C14 -1.2(7)
C8 C13 C12 C11 -1.6(7)
C14 C13 C12 C11 -179.8(5)
C3 C4 C5 C6 -0.8(8)
C7 C6 C5 C4 1.1(8)
C13 C12 C11 C10 -1.1(8)
C20 N3 C21 C22 88.7(6)
C8 C13 C14 C15 -108.4(6)
C12 C13 C14 C15 69.7(7)
C8 C13 C14 C16 128.7(5)
C12 C13 C14 C16 -53.2(7)
C12 C11 C10 C9 1.8(8)
C8 C9 C10 C11 0.3(8)
C17 C9 C10 C11 179.7(5)
N3 C21 C22 C23 62.6(7)
C21 C22 C23 C24 65.3(7)
